data_4336368
loop_
_publ_author_name
'Li-Cheng Song'
'Jia-Peng Li'
'Zhao-Jun Xie'
'Hai-Bin Song'

_publ_section_title
;
 Synthesis, Structural Characterization, and Electrochemical Properties of
 Dinuclear Ni/Mn Model Complexes for the Active Site of
 [NiFe]-Hydrogenases
;
_journal_name_full 'Inorganic Chemistry'
_journal_page_first 11618
_journal_page_last 11626
_journal_paper_doi 10.1021/ic401978h
_journal_volume 52
_journal_year 2013
_chemical_formula_sum 'C28 H27 N O2 P2'
_chemical_formula_weight 471.45
_chemical_name_systematic
; 
 ? 
;
_space_group_IT_number 4
_symmetry_cell_setting monoclinic
_symmetry_space_group_name_Hall 'P 2yb'
_symmetry_space_group_name_H-M 'P 1 21 1'
_atom_sites_solution_hydrogens geom
_atom_sites_solution_primary direct
_atom_sites_solution_secondary difmap
_audit_creation_method SHELXL-97
_cell_angle_alpha 90.00
_cell_angle_beta 117.471(6)
_cell_angle_gamma 90.00
_cell_formula_units_Z 2
_cell_length_a 9.665(4)
_cell_length_b 14.527(5)
_cell_length_c 9.866(4)
_cell_measurement_reflns_used 4567
_cell_measurement_temperature 113(2)
_cell_measurement_theta_max 27.9
_cell_measurement_theta_min 2.3
_cell_volume 1229.0(8)
_computing_cell_refinement CrystalClear
_computing_data_collection CrystalClear
_computing_data_reduction CrystalClear
_computing_molecular_graphics 'Bruker SHELXTL'
_computing_publication_material 'CrystalStructure 3.8'
_computing_structure_refinement 'SHELXL-97 (Sheldrick, 1997)'
_computing_structure_solution 'SHELXS-97 (Sheldrick, 1990)'
_diffrn_ambient_temperature 113(2)
_diffrn_detector_area_resol_mean 14.22
_diffrn_measured_fraction_theta_full 0.996
_diffrn_measured_fraction_theta_max 0.996
_diffrn_measurement_device_type 'Rigaku Saturn724 CCD'
_diffrn_measurement_method '\w and \f scans'
_diffrn_radiation_monochromator multilayer
_diffrn_radiation_source 'rotating anode'
_diffrn_radiation_type MoK\a
_diffrn_radiation_wavelength 0.71073
_diffrn_reflns_av_R_equivalents 0.0388
_diffrn_reflns_av_sigmaI/netI 0.0534
_diffrn_reflns_limit_h_max 11
_diffrn_reflns_limit_h_min -12
_diffrn_reflns_limit_k_max 19
_diffrn_reflns_limit_k_min -19
_diffrn_reflns_limit_l_max 12
_diffrn_reflns_limit_l_min -12
_diffrn_reflns_number 15822
_diffrn_reflns_theta_full 27.95
_diffrn_reflns_theta_max 27.95
_diffrn_reflns_theta_min 2.33
_diffrn_standards_decay_% 0
_diffrn_standards_interval_count 0
_diffrn_standards_interval_time 0
_diffrn_standards_number 0
_exptl_absorpt_coefficient_mu 0.202
_exptl_absorpt_correction_T_max 0.9761
_exptl_absorpt_correction_T_min 0.9607
_exptl_absorpt_correction_type multi-scan
_exptl_absorpt_process_details CrystalClear
_exptl_crystal_colour Colorless
_exptl_crystal_density_diffrn 1.274
_exptl_crystal_description Prism
_exptl_crystal_F_000 496
_exptl_crystal_size_max 0.20
_exptl_crystal_size_mid 0.18
_exptl_crystal_size_min 0.12
_refine_diff_density_max 0.169
_refine_diff_density_min -0.220
_refine_diff_density_rms 0.042
_refine_ls_abs_structure_details 'Flack H D (1983), Acta Cryst. A39, 876-881'
_refine_ls_abs_structure_Flack 0.01(4)
_refine_ls_extinction_method none
_refine_ls_goodness_of_fit_ref 1.042
_refine_ls_hydrogen_treatment constr
_refine_ls_matrix_type full
_refine_ls_number_parameters 299
_refine_ls_number_reflns 5839
_refine_ls_number_restraints 1
_refine_ls_restrained_S_all 1.042
_refine_ls_R_factor_all 0.0309
_refine_ls_R_factor_gt 0.0263
_refine_ls_shift/su_max 0.002
_refine_ls_shift/su_mean 0.000
_refine_ls_structure_factor_coef Fsqd
_refine_ls_weighting_details 'calc w=1/[\s^2^(Fo^2^)+(0.0200P)^2^+0.0000P] where P=(Fo^2^+2Fc^2^)/3'
_refine_ls_weighting_scheme calc
_refine_ls_wR_factor_gt 0.0583
_refine_ls_wR_factor_ref 0.0590
_reflns_number_gt 4925
_reflns_number_total 5839
_reflns_threshold_expression >2sigma(I)
_cod_data_source_file ic401978h_si_003_2.cif
_cod_data_source_block 2
_cod_original_cell_volume 1229.0(9)
_cod_database_code 4336368

loop_
_symmetry_equiv_pos_as_xyz
'x, y, z'
'-x, y+1/2, -z'

loop_
_atom_site_label
_atom_site_type_symbol
_atom_site_fract_x
_atom_site_fract_y
_atom_site_fract_z
_atom_site_U_iso_or_equiv
_atom_site_adp_type
_atom_site_occupancy
_atom_site_symmetry_multiplicity
_atom_site_calc_flag
_atom_site_refinement_flags
P1 P 0.15968(4) 0.17197(3) 0.33044(4) 0.01506(8) Uani 1 1 d .
P2 P 0.23331(4) -0.01621(3) 0.24581(4) 0.01506(9) Uani 1 1 d .
O1 O -0.06113(11) 0.02143(8) 0.40295(11) 0.0232(2) Uani 1 1 d .
O2 O -0.28321(11) 0.00899(8) 0.18290(12) 0.0246(3) Uani 1 1 d .
N1 N 0.10482(13) 0.06812(8) 0.23686(13) 0.0143(3) Uani 1 1 d .
C1 C 0.32473(17) 0.14448(9) 0.51610(16) 0.0157(3) Uani 1 1 d .
C2 C 0.47644(16) 0.17372(11) 0.56179(16) 0.0208(3) Uani 1 1 d .
H2 H 0.5025 0.2019 0.4897 0.025 Uiso 1 1 calc R
C3 C 0.59093(17) 0.16225(12) 0.71208(17) 0.0245(3) Uani 1 1 d .
H3 H 0.6946 0.1822 0.7419 0.029 Uiso 1 1 calc R
C4 C 0.55367(18) 0.12160(11) 0.81838(18) 0.0238(4) Uani 1 1 d .
H4 H 0.6308 0.1158 0.9218 0.029 Uiso 1 1 calc R
C5 C 0.40402(18) 0.08959(11) 0.77341(17) 0.0234(4) Uani 1 1 d .
H5 H 0.3792 0.0597 0.8450 0.028 Uiso 1 1 calc R
C6 C 0.29033(18) 0.10126(11) 0.62366(17) 0.0203(3) Uani 1 1 d .
H6 H 0.1875 0.0796 0.5936 0.024 Uiso 1 1 calc R
C7 C 0.25757(16) 0.23583(11) 0.23820(16) 0.0175(3) Uani 1 1 d .
C8 C 0.32681(17) 0.19909(11) 0.15439(17) 0.0228(4) Uani 1 1 d .
H8 H 0.3257 0.1344 0.1398 0.027 Uiso 1 1 calc R
C9 C 0.39795(19) 0.25629(12) 0.09146(18) 0.0269(4) Uani 1 1 d .
H9 H 0.4426 0.2306 0.0321 0.032 Uiso 1 1 calc R
C10 C 0.40382(19) 0.35044(12) 0.11516(19) 0.0273(4) Uani 1 1 d .
H10 H 0.4551 0.3892 0.0748 0.033 Uiso 1 1 calc R
C11 C 0.33442(19) 0.38792(12) 0.19815(18) 0.0269(4) Uani 1 1 d .
H11 H 0.3377 0.4525 0.2144 0.032 Uiso 1 1 calc R
C12 C 0.26017(17) 0.33109(11) 0.25758(18) 0.0234(4) Uani 1 1 d .
H12 H 0.2106 0.3574 0.3121 0.028 Uiso 1 1 calc R
C13 C 0.16760(16) -0.04376(10) 0.04412(16) 0.0161(3) Uani 1 1 d .
C14 C 0.21994(17) -0.12585(11) 0.00849(18) 0.0211(3) Uani 1 1 d .
H14 H 0.2802 -0.1678 0.0878 0.025 Uiso 1 1 calc R
C15 C 0.18483(18) -0.14649(11) -0.14103(19) 0.0244(4) Uani 1 1 d .
H15 H 0.2217 -0.2023 -0.1631 0.029 Uiso 1 1 calc R
C16 C 0.09627(18) -0.08636(11) -0.25893(18) 0.0229(4) Uani 1 1 d .
H16 H 0.0718 -0.1010 -0.3614 0.028 Uiso 1 1 calc R
C17 C 0.04371(17) -0.00456(11) -0.22561(17) 0.0205(3) Uani 1 1 d .
H17 H -0.0172 0.0369 -0.3056 0.025 Uiso 1 1 calc R
C18 C 0.08026(16) 0.01682(11) -0.07490(16) 0.0181(3) Uani 1 1 d .
H18 H 0.0453 0.0733 -0.0529 0.022 Uiso 1 1 calc R
C19 C 0.16868(16) -0.11899(10) 0.30796(16) 0.0153(3) Uani 1 1 d .
C20 C 0.26049(17) -0.14608(10) 0.45917(17) 0.0182(3) Uani 1 1 d .
H20 H 0.3517 -0.1120 0.5221 0.022 Uiso 1 1 calc R
C21 C 0.22083(18) -0.22183(11) 0.51889(17) 0.0221(4) Uani 1 1 d .
H21 H 0.2857 -0.2400 0.6215 0.027 Uiso 1 1 calc R
C22 C 0.08670(19) -0.27138(11) 0.42940(19) 0.0237(4) Uani 1 1 d .
H22 H 0.0579 -0.3224 0.4712 0.028 Uiso 1 1 calc R
C23 C -0.00492(19) -0.24603(11) 0.27878(19) 0.0234(4) Uani 1 1 d .
H23 H -0.0965 -0.2802 0.2172 0.028 Uiso 1 1 calc R
C24 C 0.03540(17) -0.17129(10) 0.21661(17) 0.0195(3) Uani 1 1 d .
H24 H -0.0271 -0.1555 0.1123 0.023 Uiso 1 1 calc R
C25 C -0.06285(16) 0.05278(10) 0.16031(16) 0.0161(3) Uani 1 1 d .
H25A H -0.0870 0.0038 0.0828 0.019 Uiso 1 1 calc R
H25B H -0.1150 0.1098 0.1058 0.019 Uiso 1 1 calc R
C26 C -0.13035(16) 0.02539(10) 0.26608(17) 0.0164(3) Uani 1 1 d .
C27 C -0.36780(18) -0.01610(14) 0.26782(19) 0.0299(4) Uani 1 1 d .
H27A H -0.4803 -0.0040 0.2034 0.036 Uiso 1 1 calc R
H27B H -0.3315 0.0232 0.3599 0.036 Uiso 1 1 calc R
C28 C -0.3456(2) -0.11484(13) 0.3152(2) 0.0333(4) Uani 1 1 d .
H28A H -0.3767 -0.1540 0.2249 0.050 Uiso 1 1 calc R
H28B H -0.4100 -0.1295 0.3653 0.050 Uiso 1 1 calc R
H28C H -0.2356 -0.1259 0.3864 0.050 Uiso 1 1 calc R

loop_
_atom_site_aniso_label
_atom_site_aniso_U_11
_atom_site_aniso_U_22
_atom_site_aniso_U_33
_atom_site_aniso_U_23
_atom_site_aniso_U_13
_atom_site_aniso_U_12
P1 0.01483(19) 0.01533(19) 0.01496(18) 0.00005(16) 0.00683(15) -0.00047(15)
P2 0.01321(19) 0.01612(19) 0.01546(18) -0.00042(16) 0.00627(15) -0.00035(16)
O1 0.0240(6) 0.0310(6) 0.0155(5) -0.0037(5) 0.0097(5) -0.0084(5)
O2 0.0121(5) 0.0360(7) 0.0241(6) 0.0057(5) 0.0072(5) -0.0035(4)
N1 0.0097(6) 0.0152(6) 0.0158(6) -0.0021(5) 0.0039(5) -0.0009(5)
C1 0.0182(8) 0.0142(8) 0.0146(7) -0.0031(6) 0.0076(6) 0.0009(5)
C2 0.0222(8) 0.0195(8) 0.0211(7) 0.0016(7) 0.0104(6) -0.0018(7)
C3 0.0154(8) 0.0230(9) 0.0283(8) -0.0045(8) 0.0043(7) -0.0024(7)
C4 0.0221(8) 0.0239(9) 0.0160(7) -0.0025(7) 0.0007(7) 0.0046(7)
C5 0.0236(9) 0.0280(9) 0.0172(8) 0.0037(7) 0.0084(7) 0.0021(7)
C6 0.0168(8) 0.0232(9) 0.0199(8) 0.0015(7) 0.0076(6) -0.0014(6)
C7 0.0143(8) 0.0207(8) 0.0148(7) 0.0036(6) 0.0045(6) -0.0028(6)
C8 0.0259(9) 0.0220(9) 0.0232(8) -0.0031(7) 0.0136(7) -0.0067(6)
C9 0.0288(9) 0.0324(10) 0.0233(9) -0.0028(8) 0.0154(8) -0.0066(7)
C10 0.0255(9) 0.0274(9) 0.0248(9) 0.0080(7) 0.0080(7) -0.0079(7)
C11 0.0272(9) 0.0194(8) 0.0293(9) 0.0042(7) 0.0089(8) -0.0026(7)
C12 0.0223(9) 0.0220(8) 0.0249(9) 0.0003(7) 0.0100(7) -0.0018(6)
C13 0.0137(7) 0.0191(8) 0.0187(8) -0.0014(6) 0.0100(6) -0.0048(5)
C14 0.0197(8) 0.0204(8) 0.0239(8) 0.0005(7) 0.0106(7) 0.0009(6)
C15 0.0294(9) 0.0214(9) 0.0289(9) -0.0059(7) 0.0191(8) -0.0005(7)
C16 0.0258(9) 0.0287(9) 0.0188(8) -0.0036(7) 0.0140(7) -0.0042(7)
C17 0.0228(8) 0.0226(9) 0.0174(7) 0.0028(6) 0.0104(6) -0.0015(6)
C18 0.0202(8) 0.0175(8) 0.0202(7) -0.0002(6) 0.0122(6) -0.0015(6)
C19 0.0139(7) 0.0169(8) 0.0168(7) 0.0007(6) 0.0086(6) 0.0017(6)
C20 0.0172(8) 0.0213(8) 0.0153(8) -0.0023(6) 0.0069(6) 0.0018(6)
C21 0.0308(9) 0.0228(9) 0.0148(8) 0.0032(6) 0.0122(7) 0.0067(7)
C22 0.0329(9) 0.0181(8) 0.0277(9) 0.0031(7) 0.0206(8) 0.0010(7)
C23 0.0240(8) 0.0190(8) 0.0304(9) -0.0012(7) 0.0151(7) -0.0045(6)
C24 0.0181(8) 0.0193(8) 0.0186(8) 0.0010(6) 0.0063(7) -0.0002(6)
C25 0.0135(7) 0.0200(8) 0.0137(7) -0.0002(6) 0.0053(6) -0.0006(6)
C26 0.0144(7) 0.0141(7) 0.0210(8) -0.0020(6) 0.0084(6) -0.0011(6)
C27 0.0171(8) 0.0427(10) 0.0372(9) 0.0072(9) 0.0187(7) -0.0023(8)
C28 0.0294(10) 0.0405(11) 0.0329(10) 0.0032(9) 0.0170(8) -0.0090(8)

loop_
_atom_type_symbol
_atom_type_description
_atom_type_scat_dispersion_real
_atom_type_scat_dispersion_imag
_atom_type_scat_source
C C 0.0033 0.0016 'International Tables Vol C Tables 4.2.6.8 and 6.1.1.4'
H H 0.0000 0.0000 'International Tables Vol C Tables 4.2.6.8 and 6.1.1.4'
N N 0.0061 0.0033 'International Tables Vol C Tables 4.2.6.8 and 6.1.1.4'
O O 0.0106 0.0060 'International Tables Vol C Tables 4.2.6.8 and 6.1.1.4'
P P 0.1023 0.0942 'International Tables Vol C Tables 4.2.6.8 and 6.1.1.4'

loop_
_geom_angle_atom_site_label_1
_geom_angle_atom_site_label_2
_geom_angle_atom_site_label_3
_geom_angle
N1 P1 C1 104.82(6)
N1 P1 C7 106.18(7)
C1 P1 C7 101.25(7)
N1 P2 C19 104.41(7)
N1 P2 C13 102.70(6)
C19 P2 C13 100.65(7)
C26 O2 C27 116.35(12)
C25 N1 P2 121.55(10)
C25 N1 P1 114.00(9)
P2 N1 P1 124.17(7)
C2 C1 C6 118.46(13)
C2 C1 P1 124.06(11)
C6 C1 P1 116.99(11)
C1 C2 C3 120.76(14)
C1 C2 H2 119.6
C3 C2 H2 119.6
C4 C3 C2 120.00(15)
C4 C3 H3 120.0
C2 C3 H3 120.0
C5 C4 C3 119.87(14)
C5 C4 H4 120.1
C3 C4 H4 120.1
C4 C5 C6 119.89(15)
C4 C5 H5 120.1
C6 C5 H5 120.1
C5 C6 C1 120.97(15)
C5 C6 H6 119.5
C1 C6 H6 119.5
C8 C7 C12 118.67(14)
C8 C7 P1 126.91(13)
C12 C7 P1 114.43(12)
C7 C8 C9 120.56(16)
C7 C8 H8 119.7
C9 C8 H8 119.7
C10 C9 C8 120.27(16)
C10 C9 H9 119.9
C8 C9 H9 119.9
C9 C10 C11 119.62(15)
C9 C10 H10 120.2
C11 C10 H10 120.2
C10 C11 C12 120.05(16)
C10 C11 H11 120.0
C12 C11 H11 120.0
C11 C12 C7 120.78(15)
C11 C12 H12 119.6
C7 C12 H12 119.6
C18 C13 C14 118.24(14)
C18 C13 P2 123.20(11)
C14 C13 P2 118.28(11)
C15 C14 C13 120.77(15)
C15 C14 H14 119.6
C13 C14 H14 119.6
C14 C15 C16 120.61(15)
C14 C15 H15 119.7
C16 C15 H15 119.7
C15 C16 C17 119.38(14)
C15 C16 H16 120.3
C17 C16 H16 120.3
C16 C17 C18 120.11(14)
C16 C17 H17 119.9
C18 C17 H17 119.9
C17 C18 C13 120.88(14)
C17 C18 H18 119.6
C13 C18 H18 119.6
C20 C19 C24 118.40(14)
C20 C19 P2 116.19(11)
C24 C19 P2 125.41(12)
C21 C20 C19 121.01(15)
C21 C20 H20 119.5
C19 C20 H20 119.5
C20 C21 C22 120.21(15)
C20 C21 H21 119.9
C22 C21 H21 119.9
C23 C22 C21 119.54(15)
C23 C22 H22 120.2
C21 C22 H22 120.2
C22 C23 C24 120.77(15)
C22 C23 H23 119.6
C24 C23 H23 119.6
C23 C24 C19 120.02(15)
C23 C24 H24 120.0
C19 C24 H24 120.0
N1 C25 C26 114.37(12)
N1 C25 H25A 108.7
C26 C25 H25A 108.7
N1 C25 H25B 108.7
C26 C25 H25B 108.7
H25A C25 H25B 107.6
O1 C26 O2 124.44(13)
O1 C26 C25 126.37(13)
O2 C26 C25 109.15(12)
O2 C27 C28 112.43(14)
O2 C27 H27A 109.1
C28 C27 H27A 109.1
O2 C27 H27B 109.1
C28 C27 H27B 109.1
H27A C27 H27B 107.9
C27 C28 H28A 109.5
C27 C28 H28B 109.5
H28A C28 H28B 109.5
C27 C28 H28C 109.5
H28A C28 H28C 109.5
H28B C28 H28C 109.5

loop_
_geom_bond_atom_site_label_1
_geom_bond_atom_site_label_2
_geom_bond_distance
P1 N1 1.7198(13)
P1 C1 1.8340(15)
P1 C7 1.8380(15)
P2 N1 1.7174(13)
P2 C19 1.8300(16)
P2 C13 1.8323(17)
O1 C26 1.2004(18)
O2 C26 1.3395(17)
O2 C27 1.4612(17)
N1 C25 1.4550(19)
C1 C2 1.387(2)
C1 C6 1.399(2)
C2 C3 1.392(2)
C2 H2 0.9500
C3 C4 1.388(2)
C3 H3 0.9500
C4 C5 1.383(2)
C4 H4 0.9500
C5 C6 1.386(2)
C5 H5 0.9500
C6 H6 0.9500
C7 C8 1.388(2)
C7 C12 1.396(2)
C8 C9 1.394(2)
C8 H8 0.9500
C9 C10 1.384(2)
C9 H9 0.9500
C10 C11 1.387(2)
C10 H10 0.9500
C11 C12 1.389(2)
C11 H11 0.9500
C12 H12 0.9500
C13 C18 1.397(2)
C13 C14 1.402(2)
C14 C15 1.385(2)
C14 H14 0.9500
C15 C16 1.389(2)
C15 H15 0.9500
C16 C17 1.390(2)
C16 H16 0.9500
C17 C18 1.396(2)
C17 H17 0.9500
C18 H18 0.9500
C19 C20 1.3952(19)
C19 C24 1.406(2)
C20 C21 1.383(2)
C20 H20 0.9500
C21 C22 1.386(2)
C21 H21 0.9500
C22 C23 1.383(2)
C22 H22 0.9500
C23 C24 1.388(2)
C23 H23 0.9500
C24 H24 0.9500
C25 C26 1.517(2)
C25 H25A 0.9900
C25 H25B 0.9900
C27 C28 1.493(3)
C27 H27A 0.9900
C27 H27B 0.9900
C28 H28A 0.9800
C28 H28B 0.9800
C28 H28C 0.9800

loop_
_geom_torsion_atom_site_label_1
_geom_torsion_atom_site_label_2
_geom_torsion_atom_site_label_3
_geom_torsion_atom_site_label_4
_geom_torsion
C19 P2 N1 C25 -48.04(12)
C13 P2 N1 C25 56.64(12)
C19 P2 N1 P1 125.42(9)
C13 P2 N1 P1 -129.90(8)
C1 P1 N1 C25 135.36(10)
C7 P1 N1 C25 -117.97(10)
C1 P1 N1 P2 -38.55(10)
C7 P1 N1 P2 68.12(10)
N1 P1 C1 C2 113.36(13)
C7 P1 C1 C2 3.09(14)
N1 P1 C1 C6 -74.87(12)
C7 P1 C1 C6 174.86(12)
C6 C1 C2 C3 -1.5(2)
P1 C1 C2 C3 170.17(12)
C1 C2 C3 C4 -0.3(2)
C2 C3 C4 C5 2.3(2)
C3 C4 C5 C6 -2.4(2)
C4 C5 C6 C1 0.5(2)
C2 C1 C6 C5 1.4(2)
P1 C1 C6 C5 -170.83(12)
N1 P1 C7 C8 -22.32(15)
C1 P1 C7 C8 86.91(14)
N1 P1 C7 C12 157.82(11)
C1 P1 C7 C12 -92.95(12)
C12 C7 C8 C9 0.2(2)
P1 C7 C8 C9 -179.62(12)
C7 C8 C9 C10 1.6(2)
C8 C9 C10 C11 -1.9(2)
C9 C10 C11 C12 0.3(2)
C10 C11 C12 C7 1.6(2)
C8 C7 C12 C11 -1.9(2)
P1 C7 C12 C11 178.01(12)
N1 P2 C13 C18 22.30(13)
C19 P2 C13 C18 129.87(13)
N1 P2 C13 C14 -163.96(11)
C19 P2 C13 C14 -56.39(13)
C18 C13 C14 C15 -0.5(2)
P2 C13 C14 C15 -174.52(12)
C13 C14 C15 C16 -0.3(2)
C14 C15 C16 C17 0.5(2)
C15 C16 C17 C18 0.2(2)
C16 C17 C18 C13 -1.0(2)
C14 C13 C18 C17 1.1(2)
P2 C13 C18 C17 174.87(11)
N1 P2 C19 C20 -105.66(12)
C13 P2 C19 C20 148.13(11)
N1 P2 C19 C24 73.92(14)
C13 P2 C19 C24 -32.29(14)
C24 C19 C20 C21 -0.8(2)
P2 C19 C20 C21 178.83(11)
C19 C20 C21 C22 -1.1(2)
C20 C21 C22 C23 1.7(2)
C21 C22 C23 C24 -0.4(2)
C22 C23 C24 C19 -1.5(2)
C20 C19 C24 C23 2.1(2)
P2 C19 C24 C23 -177.46(12)
P2 N1 C25 C26 96.79(13)
P1 N1 C25 C26 -77.29(14)
C27 O2 C26 O1 -0.6(2)
C27 O2 C26 C25 -178.47(13)
N1 C25 C26 O1 5.0(2)
N1 C25 C26 O2 -177.15(12)
C26 O2 C27 C28 -79.67(18)
